data_7718384
loop_
_publ_author_name
'Gilbert, Ugo'
'Mu, Xiao'
'Lam, Yan Yu Sarah'
'De Leener, Ga&#xeb;l'
'Schoenauen, Martin'
'Bottin, Ma&#xeb;lle'
'Robeyns, Koen'
'Luhmer, Michel'
'Robiette, Rapha&#xeb;l'
'Singleton, Michael L.'

_publ_section_title
;
 Influence of imidazole functionalization on the properties of small
 molecule models of the LPMO active site.
;
_journal_issue 15
_journal_name_full 'Dalton transactions (Cambridge, England : 2003)'
_journal_page_first 6174
_journal_page_last 6187
_journal_paper_doi 10.1039/d4dt03424d
_journal_volume 54
_journal_year 2025
_chemical_formula_moiety 'C9 H13 Cl Cu N5, Cl O4'
_chemical_formula_sum 'C9 H13 Cl2 Cu N5 O4'
_chemical_formula_weight 389.68
_space_group_crystal_system orthorhombic
_space_group_IT_number 33
_space_group_name_Hall 'P 2c -2n'
_space_group_name_H-M_alt 'P n a 21'
_atom_sites_solution_hydrogens geom
_atom_sites_solution_primary 'dual space'
_audit_creation_method SHELXL-2019/3
_audit_update_record
;
2025-01-07 deposited with the CCDC.	2025-03-10 downloaded from the CCDC.
;
_cell_angle_alpha 90
_cell_angle_beta 90
_cell_angle_gamma 90
_cell_formula_units_Z 4
_cell_length_a 6.3467(8)
_cell_length_b 17.642(2)
_cell_length_c 13.4662(12)
_cell_measurement_reflns_used 2486
_cell_measurement_temperature 297(2)
_cell_measurement_theta_max 26.1890
_cell_measurement_theta_min 3.3830
_cell_volume 1507.8(3)
_computing_cell_refinement
;
CrysAlisPro, Agilent Technologies,
Version 1.171.37.35 (release 13-08-2014 CrysAlis171 .NET)
(compiled Aug 13 2014,18:06:01)
;
_computing_data_collection MAR
_computing_data_reduction
;
CrysAlisPro, Agilent Technologies,
Version 1.171.37.35 (release 13-08-2014 CrysAlis171 .NET)
(compiled Aug 13 2014,18:06:01)
;
_computing_molecular_graphics 'MERCURY (Macrae et al., 2008)'
_computing_publication_material
;
'MERCURY (Macrae et al., 2008), Platon (Spek, 2009)'
;
_computing_structure_refinement 'SHELXL-2018/3 (Sheldrick, 2018)'
_computing_structure_solution 'SHELXT (Sheldrick, 2015)'
_diffrn_ambient_temperature 297(2)
_diffrn_measured_fraction_theta_full 0.996
_diffrn_measured_fraction_theta_max 0.986
_diffrn_measurement_device_type 'MAR345 image plate'
_diffrn_measurement_method
;
'57 images, \D\F 2.5\% '
;
_diffrn_radiation_type MoK\a
_diffrn_radiation_wavelength 0.71073
_diffrn_reflns_av_R_equivalents 0.0616
_diffrn_reflns_av_unetI/netI 0.0535
_diffrn_reflns_Laue_measured_fraction_full 0.996
_diffrn_reflns_Laue_measured_fraction_max 0.986
_diffrn_reflns_limit_h_max 7
_diffrn_reflns_limit_h_min -6
_diffrn_reflns_limit_k_max 21
_diffrn_reflns_limit_k_min -21
_diffrn_reflns_limit_l_max 16
_diffrn_reflns_limit_l_min -16
_diffrn_reflns_number 7905
_diffrn_reflns_point_group_measured_fraction_full 0.983
_diffrn_reflns_point_group_measured_fraction_max 0.963
_diffrn_reflns_theta_full 25.242
_diffrn_reflns_theta_max 26.391
_diffrn_reflns_theta_min 3.411
_diffrn_source 'Incoatec microfocus source'
_exptl_absorpt_coefficient_mu 1.824
_exptl_absorpt_correction_T_max 1.00000
_exptl_absorpt_correction_T_min 0.85609
_exptl_absorpt_correction_type multi-scan
_exptl_absorpt_process_details
;
CrysAlisPro, Agilent Technologies,
Version 1.171.37.35 (release 13-08-2014 CrysAlis171 .NET)
(compiled Aug 13 2014,18:06:01)
Empirical absorption correction using spherical harmonics,
 implemented in SCALE3 ABSPACK scaling algorithm.
;
_exptl_crystal_colour 'pale blue'
_exptl_crystal_density_diffrn 1.717
_exptl_crystal_description block
_exptl_crystal_F_000 788
_exptl_crystal_recrystallization_method 'diffusion of diethyl ether in a methanol solution of the compound'
_exptl_crystal_size_max 0.24
_exptl_crystal_size_mid 0.12
_exptl_crystal_size_min 0.07
_refine_diff_density_max 0.559
_refine_diff_density_min -0.382
_refine_diff_density_rms 0.099
_refine_ls_abs_structure_details
;
 Refined as an inversion twin.
;
_refine_ls_abs_structure_Flack 0.45(6)
_refine_ls_extinction_method none
_refine_ls_goodness_of_fit_ref 1.057
_refine_ls_hydrogen_treatment constr
_refine_ls_matrix_type full
_refine_ls_number_parameters 191
_refine_ls_number_reflns 2959
_refine_ls_number_restraints 118
_refine_ls_restrained_S_all 1.051
_refine_ls_R_factor_all 0.0769
_refine_ls_R_factor_gt 0.0595
_refine_ls_shift/su_max 0.000
_refine_ls_shift/su_mean 0.000
_refine_ls_structure_factor_coef Fsqd
_refine_ls_weighting_details 'w=1/[\s^2^(Fo^2^)+(0.0894P)^2^+0.8701P] where P=(Fo^2^+2Fc^2^)/3'
_refine_ls_weighting_scheme calc
_refine_ls_wR_factor_gt 0.1541
_refine_ls_wR_factor_ref 0.1660
_reflns_Friedel_coverage 0.872
_reflns_Friedel_fraction_full 0.968
_reflns_Friedel_fraction_max 0.939
_reflns_number_gt 2327
_reflns_number_total 2959
_reflns_threshold_expression 'I > 2\s(I)'
_cod_data_source_file d4dt03424d2.cif
_cod_data_source_block ms_ugd-04-061
_cod_depositor_comments 'Adding full bibliography for 7718380--7718387.cif.'
_cod_database_code 7718384
_shelx_shelxl_version_number 2019/3
_shelx_space_group_comment
;
The symmetry employed for this shelxl refinement is uniquely defined
by the following loop, which should always be used as a source of
symmetry information in preference to the above space-group names.
They are only intended as comments.
;

loop_
_space_group_symop_operation_xyz
'x, y, z'
'-x, -y, z+1/2'
'x+1/2, -y+1/2, z'
'-x+1/2, y+1/2, z+1/2'

loop_
_atom_site_label
_atom_site_type_symbol
_atom_site_fract_x
_atom_site_fract_y
_atom_site_fract_z
_atom_site_U_iso_or_equiv
_atom_site_adp_type
_atom_site_occupancy
_atom_site_site_symmetry_order
_atom_site_calc_flag
_atom_site_refinement_flags_posn
_atom_site_refinement_flags_adp
_atom_site_refinement_flags_occupancy
_atom_site_disorder_assembly
_atom_site_disorder_group
Cu1 Cu 0.39095(15) 0.70094(5) 0.63612(15) 0.0429(3) Uani 1 1 d . . . . .
Cl2 Cl 0.3786(4) 0.83111(12) 0.6355(6) 0.0638(6) Uani 1 1 d . . . . .
N3 N 0.3856(18) 0.6946(9) 0.7781(12) 0.051(4) Uani 1 1 d . U . . .
C4 C 0.395(3) 0.7481(13) 0.8528(15) 0.061(5) Uani 1 1 d . U . . .
H4 H 0.397428 0.800361 0.843694 0.074 Uiso 1 1 calc R U . . .
N5 N 0.401(2) 0.7109(11) 0.9437(10) 0.062(5) Uani 1 1 d . U . . .
H5 H 0.415144 0.732583 1.000481 0.075 Uiso 1 1 calc R U . . .
C6 C 0.380(3) 0.6373(13) 0.9295(14) 0.072(5) Uani 1 1 d . U . . .
H6 H 0.380297 0.599720 0.977932 0.087 Uiso 1 1 calc R U . . .
C7 C 0.360(4) 0.6277(15) 0.8322(15) 0.083(6) Uani 1 1 d . U . . .
C8 C 0.302(3) 0.5478(7) 0.7812(11) 0.075(3) Uani 1 1 d . U . . .
H8A H 0.327407 0.507276 0.828296 0.090 Uiso 1 1 calc R U . . .
H8B H 0.152731 0.547376 0.764855 0.090 Uiso 1 1 calc R U . . .
C9 C 0.421(2) 0.5341(7) 0.6931(11) 0.070(3) Uani 1 1 d . U . . .
H9A H 0.397439 0.482610 0.670654 0.084 Uiso 1 1 calc R U . . .
H9B H 0.570312 0.539637 0.707672 0.084 Uiso 1 1 calc R U . . .
N10 N 0.3633(16) 0.5863(5) 0.6154(9) 0.071(3) Uani 1 1 d . U . . .
H10 H 0.210766 0.578965 0.609724 0.085 Uiso 1 1 calc R U . . .
C11 C 0.443(3) 0.5643(9) 0.5139(12) 0.085(4) Uani 1 1 d . U . . .
H11A H 0.593857 0.556146 0.516095 0.102 Uiso 1 1 calc R U . . .
H11B H 0.376028 0.517586 0.492582 0.102 Uiso 1 1 calc R U . . .
C12 C 0.393(3) 0.6257(12) 0.4440(11) 0.076(6) Uani 1 1 d . U . . .
N13 N 0.3964(17) 0.6962(9) 0.4893(13) 0.050(4) Uani 1 1 d . U . . .
C14 C 0.402(2) 0.7474(12) 0.4223(13) 0.053(5) Uani 1 1 d . U . . .
H14 H 0.415275 0.798963 0.435109 0.064 Uiso 1 1 calc R U . . .
N15 N 0.388(2) 0.7188(12) 0.3364(12) 0.064(4) Uani 1 1 d . U . . .
H15 H 0.384475 0.744017 0.281706 0.077 Uiso 1 1 calc R U . . .
C16 C 0.381(4) 0.6423(17) 0.3441(16) 0.090(7) Uani 1 1 d . U . . .
H16 H 0.369210 0.607810 0.292162 0.109 Uiso 1 1 calc R U . . .
Cl21 Cl 0.4736(4) 0.86936(13) 0.1385(4) 0.0646(6) Uani 1 1 d . . . . .
O22 O 0.5904(17) 0.7993(5) 0.1354(17) 0.110(3) Uani 1 1 d . . . . .
O23 O 0.6003(18) 0.9334(6) 0.1448(18) 0.118(4) Uani 1 1 d . . . . .
O24 O 0.338(3) 0.8710(11) 0.2236(13) 0.124(6) Uani 1 1 d . . . . .
O25 O 0.355(2) 0.8675(11) 0.0482(8) 0.098(5) Uani 1 1 d . . . . .

loop_
_atom_site_aniso_label
_atom_site_aniso_U_11
_atom_site_aniso_U_22
_atom_site_aniso_U_33
_atom_site_aniso_U_23
_atom_site_aniso_U_13
_atom_site_aniso_U_12
Cu1 0.0459(5) 0.0455(6) 0.0372(5) -0.0045(12) 0.0005(12) -0.0006(4)
Cl2 0.0757(14) 0.0452(10) 0.0706(14) 0.005(3) 0.008(3) -0.0081(10)
N3 0.048(9) 0.070(8) 0.035(7) -0.011(6) -0.008(5) 0.013(6)
C4 0.057(12) 0.077(9) 0.050(9) 0.002(8) -0.013(8) 0.014(8)
N5 0.075(11) 0.088(10) 0.025(6) -0.002(5) 0.000(6) 0.008(7)
C6 0.107(14) 0.063(9) 0.047(7) 0.007(8) -0.003(9) 0.030(9)
C7 0.099(12) 0.079(10) 0.071(10) -0.014(8) -0.028(9) 0.035(9)
C8 0.095(10) 0.061(7) 0.068(7) -0.002(6) -0.003(8) -0.004(7)
C9 0.080(8) 0.051(6) 0.079(7) -0.003(6) 0.012(7) -0.007(5)
N10 0.081(6) 0.051(5) 0.081(9) -0.009(5) -0.003(5) 0.010(4)
C11 0.119(11) 0.065(7) 0.072(8) -0.001(7) -0.017(9) 0.008(8)
C12 0.139(16) 0.058(8) 0.031(6) -0.009(6) 0.008(8) 0.032(9)
N13 0.049(9) 0.063(9) 0.038(7) -0.002(6) 0.006(6) 0.009(6)
C14 0.037(9) 0.077(10) 0.046(8) 0.021(7) -0.019(6) -0.018(7)
N15 0.053(9) 0.086(8) 0.053(8) 0.023(7) 0.009(6) 0.011(7)
C16 0.131(19) 0.096(12) 0.044(8) 0.000(9) 0.006(10) 0.019(12)
Cl21 0.0782(14) 0.0638(12) 0.0516(11) 0.003(3) 0.002(3) 0.0066(11)
O22 0.144(8) 0.109(7) 0.076(6) 0.022(11) -0.027(11) 0.060(5)
O23 0.155(9) 0.117(7) 0.081(8) 0.019(11) -0.016(11) -0.065(6)
O24 0.131(12) 0.097(11) 0.145(15) 0.001(11) 0.067(11) 0.013(10)
O25 0.127(12) 0.114(12) 0.054(7) -0.004(8) -0.030(7) 0.025(10)

loop_
_atom_type_symbol
_atom_type_description
_atom_type_scat_dispersion_real
_atom_type_scat_dispersion_imag
_atom_type_scat_source
C C 0.0033 0.0016 'International Tables Vol C Tables 4.2.6.8 and 6.1.1.4'
H H 0.0000 0.0000 'International Tables Vol C Tables 4.2.6.8 and 6.1.1.4'
N N 0.0061 0.0033 'International Tables Vol C Tables 4.2.6.8 and 6.1.1.4'
O O 0.0106 0.0060 'International Tables Vol C Tables 4.2.6.8 and 6.1.1.4'
Cl Cl 0.1484 0.1585 'International Tables Vol C Tables 4.2.6.8 and 6.1.1.4'
Cu Cu 0.3201 1.2651 'International Tables Vol C Tables 4.2.6.8 and 6.1.1.4'

loop_
_geom_angle_atom_site_label_1
_geom_angle_atom_site_label_2
_geom_angle_atom_site_label_3
_geom_angle
_geom_angle_site_symmetry_1
_geom_angle_site_symmetry_3
_geom_angle_publ_flag
N3 Cu1 N13 174.2(3) . . ?
N3 Cu1 N10 94.4(6) . . ?
N13 Cu1 N10 79.8(6) . . ?
N3 Cu1 Cl2 93.5(5) . . ?
N13 Cu1 Cl2 92.3(5) . . ?
N10 Cu1 Cl2 169.4(4) . . ?
C4 N3 C7 101.7(17) . . ?
C4 N3 Cu1 133.3(15) . . ?
C7 N3 Cu1 124.9(15) . . ?
N3 C4 N5 108.7(18) . . ?
N3 C4 H4 125.7 . . ?
N5 C4 H4 125.7 . . ?
C6 N5 C4 109.6(15) . . ?
C6 N5 H5 125.2 . . ?
C4 N5 H5 125.2 . . ?
N5 C6 C7 106.1(19) . . ?
N5 C6 H6 126.9 . . ?
C7 C6 H6 126.9 . . ?
C6 C7 N3 113(2) . . ?
C6 C7 C8 124(2) . . ?
N3 C7 C8 123.0(17) . . ?
C9 C8 C7 112.3(14) . . ?
C9 C8 H8A 109.2 . . ?
C7 C8 H8A 109.2 . . ?
C9 C8 H8B 109.2 . . ?
C7 C8 H8B 109.2 . . ?
H8A C8 H8B 107.9 . . ?
C8 C9 N10 111.0(11) . . ?
C8 C9 H9A 109.4 . . ?
N10 C9 H9A 109.4 . . ?
C8 C9 H9B 109.4 . . ?
N10 C9 H9B 109.4 . . ?
H9A C9 H9B 108.0 . . ?
C9 N10 C11 114.1(10) . . ?
C9 N10 Cu1 120.7(9) . . ?
C11 N10 Cu1 110.4(9) . . ?
C9 N10 H10 103.0 . . ?
C11 N10 H10 103.0 . . ?
Cu1 N10 H10 103.0 . . ?
C12 C11 N10 108.6(12) . . ?
C12 C11 H11A 110.0 . . ?
N10 C11 H11A 110.0 . . ?
C12 C11 H11B 110.0 . . ?
N10 C11 H11B 110.0 . . ?
H11A C11 H11B 108.4 . . ?
C16 C12 N13 104(2) . . ?
C16 C12 C11 142.5(18) . . ?
N13 C12 C11 112.1(14) . . ?
C14 N13 C12 108.9(17) . . ?
C14 N13 Cu1 132.5(15) . . ?
C12 N13 Cu1 118.6(14) . . ?
N15 C14 N13 111(2) . . ?
N15 C14 H14 124.4 . . ?
N13 C14 H14 124.4 . . ?
C14 N15 C16 109.2(16) . . ?
C14 N15 H15 125.4 . . ?
C16 N15 H15 125.4 . . ?
N15 C16 C12 107(2) . . ?
N15 C16 H16 126.7 . . ?
C12 C16 H16 126.7 . . ?
O23 Cl21 O25 112.1(13) . . ?
O23 Cl21 O24 106.4(13) . . ?
O25 Cl21 O24 111.4(7) . . ?
O23 Cl21 O22 113.6(7) . . ?
O25 Cl21 O22 103.1(11) . . ?
O24 Cl21 O22 110.4(12) . . ?

loop_
_geom_bond_atom_site_label_1
_geom_bond_atom_site_label_2
_geom_bond_distance
_geom_bond_site_symmetry_2
_geom_bond_publ_flag
Cu1 N3 1.916(17) . ?
Cu1 N13 1.980(18) . ?
Cu1 N10 2.049(10) . ?
Cu1 Cl2 2.298(2) . ?
N3 C4 1.38(3) . ?
N3 C7 1.40(3) . ?
C4 N5 1.39(2) . ?
C4 H4 0.9300 . ?
N5 C6 1.32(3) . ?
N5 H5 0.8600 . ?
C6 C7 1.33(3) . ?
C6 H6 0.9300 . ?
C7 C8 1.61(3) . ?
C8 C9 1.430(19) . ?
C8 H8A 0.9700 . ?
C8 H8B 0.9700 . ?
C9 N10 1.441(17) . ?
C9 H9A 0.9700 . ?
C9 H9B 0.9700 . ?
N10 C11 1.51(2) . ?
N10 H10 0.9800 . ?
C11 C12 1.47(3) . ?
C11 H11A 0.9700 . ?
C11 H11B 0.9700 . ?
C12 C16 1.38(3) . ?
C12 N13 1.38(3) . ?
N13 C14 1.28(3) . ?
C14 N15 1.27(2) . ?
C14 H14 0.9300 . ?
N15 C16 1.35(4) . ?
N15 H15 0.8600 . ?
C16 H16 0.9300 . ?
Cl21 O23 1.390(10) . ?
Cl21 O25 1.429(12) . ?
Cl21 O24 1.434(14) . ?
Cl21 O22 1.441(9) . ?

loop_
_geom_torsion_atom_site_label_1
_geom_torsion_atom_site_label_2
_geom_torsion_atom_site_label_3
_geom_torsion_atom_site_label_4
_geom_torsion
_geom_torsion_site_symmetry_1
_geom_torsion_site_symmetry_2
_geom_torsion_site_symmetry_3
_geom_torsion_site_symmetry_4
_geom_torsion_publ_flag
C7 N3 C4 N5 7(2) . . . . ?
Cu1 N3 C4 N5 -175.6(9) . . . . ?
N3 C4 N5 C6 -4(2) . . . . ?
C4 N5 C6 C7 -1(2) . . . . ?
N5 C6 C7 N3 6(2) . . . . ?
N5 C6 C7 C8 -172.0(19) . . . . ?
C4 N3 C7 C6 -8(2) . . . . ?
Cu1 N3 C7 C6 174.4(12) . . . . ?
C4 N3 C7 C8 169.6(17) . . . . ?
Cu1 N3 C7 C8 -8(3) . . . . ?
C6 C7 C8 C9 -139(2) . . . . ?
N3 C7 C8 C9 44(2) . . . . ?
C7 C8 C9 N10 -67.8(16) . . . . ?
C8 C9 N10 C11 -166.1(12) . . . . ?
C8 C9 N10 Cu1 58.7(13) . . . . ?
C9 N10 C11 C12 -174.0(14) . . . . ?
Cu1 N10 C11 C12 -34.4(16) . . . . ?
N10 C11 C12 C16 -165(3) . . . . ?
N10 C11 C12 N13 32(2) . . . . ?
C16 C12 N13 C14 -5(2) . . . . ?
C11 C12 N13 C14 164.7(15) . . . . ?
C16 C12 N13 Cu1 175.3(13) . . . . ?
C11 C12 N13 Cu1 -16(2) . . . . ?
C12 N13 C14 N15 5(2) . . . . ?
Cu1 N13 C14 N15 -175.2(10) . . . . ?
N13 C14 N15 C16 -3(2) . . . . ?
C14 N15 C16 C12 0(2) . . . . ?
N13 C12 C16 N15 3(2) . . . . ?
C11 C12 C16 N15 -160(3) . . . . ?
